data_4120475
loop_
_publ_author_name
'McClain, K. Randall'
'O'Donohue, Christopher'
'Koley, Arijit'
'Bonsu, Richard O.'
'Abboud, Khalil A.'
'Revelli, Joseph C.'
'Anderson, Timothy J.'
'McElwee-White, Lisa'

_publ_section_title
;
 Tungsten Nitrido Complexes as Precursors for Low Temperature Chemical
 Vapor Deposition of WNxCy Films as Diffusion Barriers for Cu
 Metallization.
;
_journal_issue 4
_journal_name_full 'Journal of the American Chemical Society'
_journal_page_first 1650
_journal_page_last 1662
_journal_paper_doi 10.1021/ja4117582
_journal_volume 136
_journal_year 2014
_chemical_formula_sum 'C12 H30 N4 W'
_chemical_formula_weight 414.25
_space_group_IT_number 14
_symmetry_cell_setting monoclinic
_symmetry_space_group_name_Hall '-P 2yn'
_symmetry_space_group_name_H-M 'P 1 21/n 1'
_atom_sites_solution_hydrogens geom
_atom_sites_solution_primary direct
_atom_sites_solution_secondary difmap
_audit_creation_method SHELXL-97
_audit_update_record
;
2012-09-24 # Formatted by publCIF
;
_cell_angle_alpha 90.00
_cell_angle_beta 100.712(2)
_cell_angle_gamma 90.00
_cell_formula_units_Z 4
_cell_length_a 8.9854(10)
_cell_length_b 12.5595(13)
_cell_length_c 15.9376(17)
_cell_measurement_reflns_used 9967
_cell_measurement_temperature 243(2)
_cell_measurement_theta_max 30.52
_cell_measurement_theta_min 2.43
_cell_volume 1767.2(3)
_computing_cell_refinement 'Bruker SAINT'
_computing_data_collection 'Bruker APEX2'
_computing_data_reduction 'Bruker SAINT'
_computing_molecular_graphics 'Bruker SHELXTL'
_computing_publication_material 'Bruker SHELXTL'
_computing_structure_refinement 'SHELXL-97 (Sheldrick, 2008)'
_computing_structure_solution 'SHELXS-97 (Sheldrick, 2008)'
_diffrn_ambient_temperature 243(2)
_diffrn_measured_fraction_theta_full 1.000
_diffrn_measured_fraction_theta_max 1.000
_diffrn_measurement_device_type 'Bruker APEX-II DUO'
_diffrn_measurement_method 'phi and omega scans'
_diffrn_radiation_monochromator 'Bruker Triumph'
_diffrn_radiation_source 'fine-focus sealed tube'
_diffrn_radiation_type MoK\a
_diffrn_radiation_wavelength 0.71073
_diffrn_reflns_av_R_equivalents 0.0624
_diffrn_reflns_av_sigmaI/netI 0.0205
_diffrn_reflns_limit_h_max 11
_diffrn_reflns_limit_h_min -11
_diffrn_reflns_limit_k_max 16
_diffrn_reflns_limit_k_min -16
_diffrn_reflns_limit_l_max 20
_diffrn_reflns_limit_l_min -20
_diffrn_reflns_number 59193
_diffrn_reflns_theta_full 27.50
_diffrn_reflns_theta_max 27.50
_diffrn_reflns_theta_min 2.08
_diffrn_standards_interval_count 0
_diffrn_standards_interval_time 0
_diffrn_standards_number 0
_exptl_absorpt_coefficient_mu 6.527
_exptl_absorpt_correction_T_max 0.7034
_exptl_absorpt_correction_T_min 0.4706
_exptl_absorpt_correction_type integration
_exptl_absorpt_process_details 'based on measured indexed crystal faces, Bruker SHELXTL  v6.14 (Bruker 2008)'
_exptl_crystal_colour colourless
_exptl_crystal_density_diffrn 1.557
_exptl_crystal_density_method 'not measured'
_exptl_crystal_description needles
_exptl_crystal_F_000 816
_exptl_crystal_size_max 0.14
_exptl_crystal_size_mid 0.09
_exptl_crystal_size_min 0.06
_refine_diff_density_max 1.630
_refine_diff_density_min -1.594
_refine_diff_density_rms 0.125
_refine_ls_extinction_method none
_refine_ls_goodness_of_fit_ref 1.058
_refine_ls_hydrogen_treatment constr
_refine_ls_matrix_type full
_refine_ls_number_parameters 161
_refine_ls_number_reflns 4069
_refine_ls_number_restraints 0
_refine_ls_restrained_S_all 1.058
_refine_ls_R_factor_all 0.0384
_refine_ls_R_factor_gt 0.0260
_refine_ls_shift/su_max 0.007
_refine_ls_shift/su_mean 0.000
_refine_ls_structure_factor_coef Fsqd
_refine_ls_weighting_details 'calc w=1/[\s^2^(Fo^2^)+(0.0324P)^2^+2.2349P] where P=(Fo^2^+2Fc^2^)/3'
_refine_ls_weighting_scheme calc
_refine_ls_wR_factor_gt 0.0656
_refine_ls_wR_factor_ref 0.0719
_reflns_number_gt 3132
_reflns_number_total 4069
_reflns_threshold_expression >2sigma(I)
_cod_data_source_file ja4117582_si_003.cif
_cod_data_source_block krm3
_cod_original_sg_symbol_H-M P21/n
_cod_database_code 4120475

loop_
_symmetry_equiv_pos_as_xyz
'x, y, z'
'-x+1/2, y+1/2, -z+1/2'
'-x, -y, -z'
'x-1/2, -y-1/2, z-1/2'

loop_
_atom_site_label
_atom_site_type_symbol
_atom_site_fract_x
_atom_site_fract_y
_atom_site_fract_z
_atom_site_U_iso_or_equiv
_atom_site_adp_type
_atom_site_occupancy
_atom_site_symmetry_multiplicity
_atom_site_calc_flag
_atom_site_refinement_flags
_atom_site_disorder_assembly
_atom_site_disorder_group
W1 W 0.243226(18) 0.785020(12) 0.246330(9) 0.04376(7) Uani 1 1 d . B .
N1 N 0.2511(4) 0.6525(3) 0.2425(2) 0.0562(9) Uani 1 1 d . . .
N2 N 0.1019(4) 0.8238(3) 0.1434(2) 0.0470(8) Uani 1 1 d . . .
N3 N 0.4510(4) 0.8281(3) 0.2460(2) 0.0501(8) Uani 1 1 d . . .
N4 N 0.1709(4) 0.8158(3) 0.3507(2) 0.0563(9) Uani 1 1 d . . .
C1 C 0.0571(5) 0.9355(3) 0.1310(3) 0.0560(11) Uani 1 1 d . A .
H1A H 0.0789 0.9592 0.0759 0.067 Uiso 0.73(7) 1 calc PR A 1
H1B H 0.1198 0.9780 0.1756 0.067 Uiso 0.73(7) 1 calc PR A 1
H1C H 0.0500 0.9547 0.0708 0.067 Uiso 0.27(7) 1 calc PR A 2
H1D H 0.1339 0.9810 0.1652 0.067 Uiso 0.27(7) 1 calc PR A 2
C2 C -0.1029(13) 0.9572(8) 0.1326(16) 0.077(3) Uiso 0.73(7) 1 d P A 1
H2A H -0.1655 0.9289 0.0813 0.115 Uiso 0.73(7) 1 calc PR A 1
H2B H -0.1184 1.0335 0.1352 0.115 Uiso 0.73(7) 1 calc PR A 1
H2C H -0.1305 0.9237 0.1823 0.115 Uiso 0.73(7) 1 calc PR A 1
C2' C -0.112(3) 0.9551(18) 0.160(3) 0.063(9) Uiso 0.27(7) 1 d P A 2
H2'A H -0.1090 0.9265 0.2171 0.094 Uiso 0.27(7) 1 calc PR A 2
H2'B H -0.1908 0.9194 0.1203 0.094 Uiso 0.27(7) 1 calc PR A 2
H2'C H -0.1336 1.0308 0.1604 0.094 Uiso 0.27(7) 1 calc PR A 2
C3 C 0.0156(17) 0.7559(9) 0.0774(7) 0.053(3) Uiso 0.59(4) 1 d P B 1
H3A H -0.0927 0.7714 0.0722 0.063 Uiso 0.59(4) 1 calc PR B 1
H3B H 0.0317 0.6811 0.0942 0.063 Uiso 0.59(4) 1 calc PR B 1
C4 C 0.062(2) 0.7732(9) -0.0085(7) 0.066(4) Uiso 0.59(4) 1 d P B 1
H4A H 0.0235 0.7155 -0.0469 0.099 Uiso 0.59(4) 1 calc PR B 1
H4B H 0.1720 0.7747 -0.0008 0.099 Uiso 0.59(4) 1 calc PR B 1
H4C H 0.0216 0.8403 -0.0326 0.099 Uiso 0.59(4) 1 calc PR B 1
C3' C 0.050(2) 0.7502(12) 0.0696(9) 0.049(4) Uiso 0.41(4) 1 d P B 2
H3'A H 0.0623 0.6769 0.0907 0.059 Uiso 0.41(4) 1 calc PR B 2
H3'B H -0.0579 0.7622 0.0489 0.059 Uiso 0.41(4) 1 calc PR B 2
C4' C 0.128(4) 0.7600(15) -0.0025(10) 0.077(6) Uiso 0.41(4) 1 d P B 2
H4'A H 0.0798 0.7139 -0.0484 0.116 Uiso 0.41(4) 1 calc PR B 2
H4'B H 0.2332 0.7393 0.0151 0.116 Uiso 0.41(4) 1 calc PR B 2
H4'C H 0.1227 0.8332 -0.0222 0.116 Uiso 0.41(4) 1 calc PR B 2
C5 C 0.4869(13) 0.9418(9) 0.2334(11) 0.058(3) Uiso 0.69(6) 1 d P B 1
H5A H 0.3920 0.9823 0.2223 0.069 Uiso 0.69(6) 1 calc PR B 1
H5B H 0.5331 0.9476 0.1825 0.069 Uiso 0.69(6) 1 calc PR B 1
C6 C 0.5912(13) 0.9921(15) 0.3071(15) 0.084(4) Uiso 0.69(6) 1 d P B 1
H6A H 0.6159 1.0638 0.2919 0.126 Uiso 0.69(6) 1 calc PR B 1
H6B H 0.6834 0.9503 0.3209 0.126 Uiso 0.69(6) 1 calc PR B 1
H6C H 0.5418 0.9945 0.3563 0.126 Uiso 0.69(6) 1 calc PR B 1
C5' C 0.483(3) 0.9404(19) 0.251(2) 0.050(6) Uiso 0.31(6) 1 d P B 2
H5'A H 0.3877 0.9795 0.2490 0.061 Uiso 0.31(6) 1 calc PR B 2
H5'B H 0.5249 0.9617 0.2009 0.061 Uiso 0.31(6) 1 calc PR B 2
C6' C 0.593(2) 0.970(2) 0.331(2) 0.058(8) Uiso 0.31(6) 1 d P B 2
H6'A H 0.5861 1.0462 0.3417 0.087 Uiso 0.31(6) 1 calc PR B 2
H6'B H 0.6954 0.9530 0.3246 0.087 Uiso 0.31(6) 1 calc PR B 2
H6'C H 0.5685 0.9313 0.3795 0.087 Uiso 0.31(6) 1 calc PR B 2
C7 C 0.571(2) 0.7533(14) 0.2393(8) 0.068(3) Uiso 0.73(9) 1 d P B 1
H7A H 0.5560 0.6893 0.2719 0.082 Uiso 0.73(9) 1 calc PR B 1
H7B H 0.6677 0.7850 0.2662 0.082 Uiso 0.73(9) 1 calc PR B 1
C8 C 0.5817(16) 0.721(2) 0.1528(14) 0.092(4) Uiso 0.73(9) 1 d P B 1
H8A H 0.6715 0.6778 0.1543 0.138 Uiso 0.73(9) 1 calc PR B 1
H8B H 0.5883 0.7841 0.1183 0.138 Uiso 0.73(9) 1 calc PR B 1
H8C H 0.4926 0.6805 0.1282 0.138 Uiso 0.73(9) 1 calc PR B 1
C7' C 0.597(5) 0.769(3) 0.2363(17) 0.056(8) Uiso 0.27(9) 1 d P B 2
H7'A H 0.6042 0.7015 0.2670 0.067 Uiso 0.27(9) 1 calc PR B 2
H7'B H 0.6858 0.8126 0.2600 0.067 Uiso 0.27(9) 1 calc PR B 2
C8' C 0.591(4) 0.749(5) 0.137(3) 0.076(11) Uiso 0.27(9) 1 d P B 2
H8'A H 0.6769 0.7059 0.1299 0.114 Uiso 0.27(9) 1 calc PR B 2
H8'B H 0.5955 0.8171 0.1087 0.114 Uiso 0.27(9) 1 calc PR B 2
H8'C H 0.4979 0.7130 0.1134 0.114 Uiso 0.27(9) 1 calc PR B 2
C9 C 0.122(4) 0.9218(16) 0.3703(11) 0.050(6) Uiso 0.36(8) 1 d P B 1
H9A H 0.0124 0.9203 0.3685 0.060 Uiso 0.36(8) 1 calc PR B 1
H9B H 0.1413 0.9708 0.3257 0.060 Uiso 0.36(8) 1 calc PR B 1
C10 C 0.198(6) 0.9650(17) 0.4560(15) 0.083(8) Uiso 0.36(8) 1 d P B 1
H10A H 0.1883 1.0419 0.4562 0.125 Uiso 0.36(8) 1 calc PR B 1
H10B H 0.3049 0.9460 0.4664 0.125 Uiso 0.36(8) 1 calc PR B 1
H10C H 0.1509 0.9348 0.5005 0.125 Uiso 0.36(8) 1 calc PR B 1
C9' C 0.160(3) 0.9303(11) 0.3736(8) 0.070(4) Uiso 0.64(8) 1 d P B 2
H9'A H 0.1884 0.9732 0.3275 0.084 Uiso 0.64(8) 1 calc PR B 2
H9'B H 0.0544 0.9462 0.3755 0.084 Uiso 0.64(8) 1 calc PR B 2
C10' C 0.252(3) 0.9646(9) 0.4533(8) 0.077(5) Uiso 0.64(8) 1 d P B 2
H10D H 0.2314 1.0388 0.4633 0.116 Uiso 0.64(8) 1 calc PR B 2
H10E H 0.3586 0.9563 0.4504 0.116 Uiso 0.64(8) 1 calc PR B 2
H10F H 0.2287 0.9216 0.4996 0.116 Uiso 0.64(8) 1 calc PR B 2
C11 C 0.1367(16) 0.7235(16) 0.4070(8) 0.053(4) Uiso 0.53(6) 1 d P B 1
H11A H 0.1965 0.6614 0.3964 0.064 Uiso 0.53(6) 1 calc PR B 1
H11B H 0.1680 0.7436 0.4671 0.064 Uiso 0.53(6) 1 calc PR B 1
C12 C -0.0252(19) 0.694(2) 0.3911(12) 0.091(6) Uiso 0.53(6) 1 d P B 1
H12A H -0.0421 0.6397 0.4315 0.137 Uiso 0.53(6) 1 calc PR B 1
H12B H -0.0542 0.6671 0.3334 0.137 Uiso 0.53(6) 1 calc PR B 1
H12C H -0.0855 0.7565 0.3981 0.137 Uiso 0.53(6) 1 calc PR B 1
C11' C 0.115(2) 0.752(2) 0.4140(11) 0.072(5) Uiso 0.47(6) 1 d P B 2
H11C H 0.1651 0.6820 0.4164 0.086 Uiso 0.47(6) 1 calc PR B 2
H11D H 0.1472 0.7855 0.4698 0.086 Uiso 0.47(6) 1 calc PR B 2
C12' C -0.044(2) 0.735(3) 0.4013(15) 0.100(7) Uiso 0.47(6) 1 d P B 2
H12D H -0.0654 0.6788 0.4393 0.150 Uiso 0.47(6) 1 calc PR B 2
H12E H -0.0807 0.7135 0.3425 0.150 Uiso 0.47(6) 1 calc PR B 2
H12F H -0.0935 0.7999 0.4133 0.150 Uiso 0.47(6) 1 calc PR B 2

loop_
_atom_site_aniso_label
_atom_site_aniso_U_11
_atom_site_aniso_U_22
_atom_site_aniso_U_33
_atom_site_aniso_U_23
_atom_site_aniso_U_13
_atom_site_aniso_U_12
W1 0.05620(12) 0.03426(10) 0.03919(10) 0.00229(6) 0.00465(7) -0.00252(7)
N1 0.073(3) 0.0337(18) 0.059(2) 0.0032(15) 0.0066(19) -0.0010(16)
N2 0.057(2) 0.0399(17) 0.0415(16) 0.0004(14) 0.0013(14) -0.0072(15)
N3 0.0491(19) 0.0448(19) 0.0544(19) 0.0011(15) 0.0047(15) 0.0035(15)
N4 0.074(2) 0.055(2) 0.0408(17) 0.0044(15) 0.0112(17) -0.0059(18)
C1 0.062(3) 0.049(2) 0.053(2) 0.005(2) -0.001(2) -0.005(2)

loop_
_atom_type_symbol
_atom_type_description
_atom_type_scat_dispersion_real
_atom_type_scat_dispersion_imag
_atom_type_scat_source
C C 0.0033 0.0016 'International Tables Vol C Tables 4.2.6.8 and 6.1.1.4'
H H 0.0000 0.0000 'International Tables Vol C Tables 4.2.6.8 and 6.1.1.4'
N N 0.0061 0.0033 'International Tables Vol C Tables 4.2.6.8 and 6.1.1.4'
W W -0.8490 6.8722 'International Tables Vol C Tables 4.2.6.8 and 6.1.1.4'

loop_
_geom_angle_atom_site_label_1
_geom_angle_atom_site_label_2
_geom_angle_atom_site_label_3
_geom_angle
N1 W1 N4 104.75(16)
N1 W1 N2 104.17(14)
N4 W1 N2 113.90(15)
N1 W1 N3 103.29(16)
N4 W1 N3 115.01(15)
N2 W1 N3 113.96(14)
C3 N2 C1 111.5(5)
C3 N2 C3' 14.1(7)
C1 N2 C3' 116.6(7)
C3 N2 W1 129.7(5)
C1 N2 W1 118.4(2)
C3' N2 W1 124.5(7)
C5' N3 C7 119.8(15)
C5' N3 C5 11.1(12)
C7 N3 C5 115.5(12)
C5' N3 C7' 108(2)
C7 N3 C7' 11.9(15)
C5 N3 C7' 104(2)
C5' N3 W1 116.9(11)
C7 N3 W1 123.2(10)
C5 N3 W1 120.0(5)
C7' N3 W1 135(2)
C11' N4 C9 101.7(17)
C11' N4 C9' 108.7(15)
C9 N4 C9' 13.8(9)
C11' N4 C11 16.2(9)
C9 N4 C11 117.8(13)
C9' N4 C11 124.0(11)
C11' N4 W1 134.5(14)
C9 N4 W1 122.0(8)
C9' N4 W1 116.7(7)
C11 N4 W1 119.3(9)
N2 C1 C2 114.9(6)
N2 C1 C2' 110.(1)
C2 C1 C2' 14.9(11)
N2 C1 H1A 108.5
C2 C1 H1A 108.5
C2' C1 H1A 122.9
N2 C1 H1B 108.5
C2 C1 H1B 108.5
C2' C1 H1B 98.3
H1A C1 H1B 107.5
N2 C1 H1C 109.7
C2 C1 H1C 94.9
C2' C1 H1C 109.7
H1A C1 H1C 15.4
H1B C1 H1C 120.0
N2 C1 H1D 109.7
C2 C1 H1D 118.1
C2' C1 H1D 109.7
H1A C1 H1D 94.8
H1B C1 H1D 13.5
H1C C1 H1D 108.2
C1 C2 H2A 109.5
C1 C2 H2B 109.5
C1 C2 H2C 109.5
C1 C2' H2'A 109.5
C1 C2' H2'B 109.5
H2'A C2' H2'B 109.5
C1 C2' H2'C 109.5
H2'A C2' H2'C 109.5
H2'B C2' H2'C 109.5
N2 C3 C4 111.5(8)
N2 C3 H3A 109.3
C4 C3 H3A 109.3
N2 C3 H3B 109.3
C4 C3 H3B 109.3
H3A C3 H3B 108.0
C4' C3' N2 116.4(12)
C4' C3' H3'A 108.2
N2 C3' H3'A 108.2
C4' C3' H3'B 108.2
N2 C3' H3'B 108.2
H3'A C3' H3'B 107.3
C3' C4' H4'A 109.5
C3' C4' H4'B 109.5
H4'A C4' H4'B 109.5
C3' C4' H4'C 109.5
H4'A C4' H4'C 109.5
H4'B C4' H4'C 109.5
N3 C5 C6 114.7(9)
N3 C5 H5A 108.6
C6 C5 H5A 108.6
N3 C5 H5B 108.6
C6 C5 H5B 108.6
H5A C5 H5B 107.6
N3 C5' C6' 112.3(16)
N3 C5' H5'A 109.1
C6' C5' H5'A 109.1
N3 C5' H5'B 109.1
C6' C5' H5'B 109.1
H5'A C5' H5'B 107.9
C5' C6' H6'A 109.5
C5' C6' H6'B 109.5
H6'A C6' H6'B 109.5
C5' C6' H6'C 109.5
H6'A C6' H6'C 109.5
H6'B C6' H6'C 109.5
N3 C7 C8 115.5(11)
N3 C7 H7A 108.4
C8 C7 H7A 108.4
N3 C7 H7B 108.4
C8 C7 H7B 108.4
H7A C7 H7B 107.5
N3 C7' C8' 108(2)
N3 C7' H7'A 110.2
C8' C7' H7'A 110.2
N3 C7' H7'B 110.2
C8' C7' H7'B 110.2
H7'A C7' H7'B 108.5
C7' C8' H8'A 109.5
C7' C8' H8'B 109.5
H8'A C8' H8'B 109.5
C7' C8' H8'C 109.5
H8'A C8' H8'C 109.5
H8'B C8' H8'C 109.5
N4 C9 C10 114.7(13)
N4 C9 H9A 108.6
C10 C9 H9A 108.6
N4 C9 H9B 108.6
C10 C9 H9B 108.6
H9A C9 H9B 107.6
C10' C9' N4 116.7(10)
C10' C9' H9'A 108.1
N4 C9' H9'A 108.1
C10' C9' H9'B 108.1
N4 C9' H9'B 108.1
H9'A C9' H9'B 107.3
C9' C10' H10D 109.5
C9' C10' H10E 109.5
H10D C10' H10E 109.5
C9' C10' H10F 109.5
H10D C10' H10F 109.5
H10E C10' H10F 109.5
C12 C11 N4 112.8(9)
C12 C11 H11A 109.0
N4 C11 H11A 109.0
C12 C11 H11B 109.0
N4 C11 H11B 109.0
H11A C11 H11B 107.8
C12' C11' N4 116.9(14)
C12' C11' H11C 108.1
N4 C11' H11C 108.1
C12' C11' H11D 108.1
N4 C11' H11D 108.1
H11C C11' H11D 107.3
C11' C12' H12D 109.5
C11' C12' H12E 109.5
H12D C12' H12E 109.5
C11' C12' H12F 109.5
H12D C12' H12F 109.5
H12E C12' H12F 109.5

loop_
_geom_bond_atom_site_label_1
_geom_bond_atom_site_label_2
_geom_bond_distance
W1 N1 1.667(4)
W1 N4 1.934(4)
W1 N2 1.940(3)
W1 N3 1.945(3)
N2 C3 1.46(1)
N2 C1 1.462(5)
N2 C3' 1.500(15)
N3 C5' 1.44(2)
N3 C7 1.448(13)
N3 C5 1.487(12)
N3 C7' 1.54(3)
N4 C11' 1.449(16)
N4 C9 1.454(17)
N4 C9' 1.491(13)
N4 C11 1.531(13)
C1 C2 1.468(14)
C1 C2' 1.69(4)
C1 H1A 0.9800
C1 H1B 0.9800
C1 H1C 0.9800
C1 H1D 0.9800
C2 H2A 0.9700
C2 H2B 0.9700
C2 H2C 0.9700
C2' H2'A 0.9700
C2' H2'B 0.9700
C2' H2'C 0.9700
C3 C4 1.521(16)
C3 H3A 0.9800
C3 H3B 0.9800
C4 H4A 0.9700
C4 H4B 0.9700
C4 H4C 0.9700
C3' C4' 1.46(2)
C3' H3'A 0.9800
C3' H3'B 0.9800
C4' H4'A 0.9700
C4' H4'B 0.9700
C4' H4'C 0.9700
C5 C6 1.500(16)
C5 H5A 0.9800
C5 H5B 0.9800
C6 H6A 0.9700
C6 H6B 0.9700
C6 H6C 0.9700
C5' C6' 1.52(3)
C5' H5'A 0.9800
C5' H5'B 0.9800
C6' H6'A 0.9700
C6' H6'B 0.9700
C6' H6'C 0.9700
C7 C8 1.456(18)
C7 H7A 0.9800
C7 H7B 0.9800
C8 H8A 0.9700
C8 H8B 0.9700
C8 H8C 0.9700
C7' C8' 1.59(4)
C7' H7'A 0.9800
C7' H7'B 0.9800
C8' H8'A 0.9700
C8' H8'B 0.9700
C8' H8'C 0.9700
C9 C10 1.51(3)
C9 H9A 0.9800
C9 H9B 0.9800
C10 H10A 0.9700
C10 H10B 0.9700
C10 H10C 0.9700
C9' C10' 1.446(17)
C9' H9'A 0.9800
C9' H9'B 0.9800
C10' H10D 0.9700
C10' H10E 0.9700
C10' H10F 0.9700
C11 C12 1.476(18)
C11 H11A 0.9800
C11 H11B 0.9800
C12 H12A 0.9700
C12 H12B 0.9700
C12 H12C 0.9700
C11' C12' 1.42(2)
C11' H11C 0.9800
C11' H11D 0.9800
C12' H12D 0.9700
C12' H12E 0.9700
C12' H12F 0.9700
